data_7117689
loop_
_publ_author_name
'Rui Chen'
'Ru-Qiang Lu'
'Ke Shi'
'Fan Wu'
'Hong-Xun Fang'
'Zhe-Xuan Niu'
'Xiao-Yun Yan'
'Ming Luo'
'Xin-Chang Wang'
'Chi-Yuan Yang'
'Xiao-Ye Wang'
'Binbin Xu'
'Haiping Xia'
'Jian Pei'
'Xiao-Yu Cao'

_publ_section_title
;
 Corannulene derivatives with low LUMO levels and dense convex-concave
 packing for n-channel organic field-effect transistors
;
_journal_name_full Chem.Commun.
_journal_page_first 13768
_journal_paper_doi 10.1039/C5cc03550C
_journal_volume 51
_journal_year 2015
_chemical_formula_moiety 'C32 H23 N3 O2'
_chemical_formula_sum 'C32 H23 N3 O2'
_chemical_formula_weight 481.53
_chemical_name_systematic EH-ICor-2CN
_space_group_crystal_system monoclinic
_space_group_IT_number 15
_space_group_name_Hall '-C 2yc'
_space_group_name_H-M_alt 'C 1 2/c 1'
_symmetry_space_group_name_Hall '-C 2yc'
_symmetry_space_group_name_H-M 'C 1 2/c 1'
_atom_sites_solution_hydrogens geom
_atom_sites_solution_primary iterative
_audit_creation_date 2014-09-01
_audit_creation_method
;
Olex2 1.2
(compiled 2014.03.20 svn.r2914 for OlexSys, GUI svn.r4816)
;
_audit_update_record
;
2015-04-03 deposited with the CCDC.
2015-07-21 downloaded from the CCDC.
;
_cell_angle_alpha 90
_cell_angle_beta 95.946(9)
_cell_angle_gamma 90
_cell_formula_units_Z 8
_cell_length_a 33.040(3)
_cell_length_b 21.8380(18)
_cell_length_c 7.2037(7)
_cell_measurement_temperature 173(2)
_cell_volume 5169.7(8)
_computing_molecular_graphics 'Olex2 (Dolomanov et al., 2009)'
_computing_publication_material 'Olex2 (Dolomanov et al., 2009)'
_computing_structure_refinement 'ShelXL (Sheldrick, 2008)'
_computing_structure_solution
;
Superflip (Palatinus & Chapuis, 2007;Palatinus & van der Lee, 2008;
Palatinus et al., 2012)
;
_diffrn_ambient_temperature 173
_diffrn_measured_fraction_theta_full 0.998
_diffrn_measured_fraction_theta_max 0.864
_diffrn_measurement_device_type 'multiwire proportional'
_diffrn_measurement_method 'phi and omega scans'
_diffrn_radiation_monochromator graphite
_diffrn_radiation_type MoK\a
_diffrn_radiation_wavelength 0.71073
_diffrn_reflns_av_R_equivalents 0.0707
_diffrn_reflns_av_unetI/netI 0.1509
_diffrn_reflns_laue_measured_fraction_full 0.998
_diffrn_reflns_laue_measured_fraction_max 0.864
_diffrn_reflns_limit_h_max 40
_diffrn_reflns_limit_h_min -43
_diffrn_reflns_limit_k_max 27
_diffrn_reflns_limit_k_min -20
_diffrn_reflns_limit_l_max 9
_diffrn_reflns_limit_l_min -9
_diffrn_reflns_number 12299
_diffrn_reflns_point_group_measured_fraction_full 0.998
_diffrn_reflns_point_group_measured_fraction_max 0.864
_diffrn_reflns_theta_full 26.000
_diffrn_reflns_theta_max 28.813
_diffrn_reflns_theta_min 2.995
_exptl_absorpt_coefficient_mu 0.078
_exptl_absorpt_correction_type none
_exptl_crystal_colour 'clear yellowish'
_exptl_crystal_colour_lustre clear
_exptl_crystal_colour_modifier yellowish
_exptl_crystal_density_diffrn 1.237
_exptl_crystal_description needle
_exptl_crystal_F_000 2016
_exptl_crystal_recrystallization_method 'Vapour Deposition'
_exptl_crystal_size_max 0.5
_exptl_crystal_size_mid 0.2
_exptl_crystal_size_min 0.2
_refine_diff_density_max 1.462
_refine_diff_density_min -0.491
_refine_diff_density_rms 0.142
_refine_ls_extinction_coef .
_refine_ls_extinction_method none
_refine_ls_goodness_of_fit_ref 1.116
_refine_ls_hydrogen_treatment constr
_refine_ls_matrix_type full
_refine_ls_number_parameters 345
_refine_ls_number_reflns 5844
_refine_ls_number_restraints 0
_refine_ls_restrained_S_all 1.116
_refine_ls_R_factor_all 0.1949
_refine_ls_R_factor_gt 0.1191
_refine_ls_shift/su_max 0.000
_refine_ls_shift/su_mean 0.000
_refine_ls_structure_factor_coef Fsqd
_refine_ls_weighting_details 'w=1/[\s^2^(Fo^2^)+(0.1981P)^2^+4.3275P] where P=(Fo^2^+2Fc^2^)/3'
_refine_ls_weighting_scheme calc
_refine_ls_wR_factor_gt 0.3431
_refine_ls_wR_factor_ref 0.3910
_reflns_Friedel_coverage 0.000
_reflns_friedel_fraction_full .
_reflns_friedel_fraction_max .
_reflns_number_gt 3242
_reflns_number_total 5844
_reflns_threshold_expression 'I > 2\s(I)'
_cod_data_source_file c5cc03550c2.cif
_cod_data_source_block 1
_cod_original_cell_volume 5169.8(8)
_cod_database_code 7117689
_shelxl_version_number 2013-4
_shelx_space_group_comment
;
The symmetry employed for this shelxl refinement is uniquely defined
by the following loop, which should always be used as a source of
symmetry information in preference to the above space-group names.
They are only intended as comments.
;
_olex2_refinement_description
;
1. Fixed Uiso
 At 1.2 times of:
  All C(H) groups, All C(H,H) groups
 At 1.5 times of:
  All C(H,H,H) groups
2. Uiso/Uaniso restraints and constraints
Uanis(C5) = Uanis(C1A)
Uanis(C6) = Uanis(C2A)
3. Others
 Sof(H49A)=Sof(C1A)=Sof(H1AA)=Sof(H1AB)=1-FVAR(1)
 Sof(H49)=Sof(C5)=Sof(H5A)=Sof(H5B)=FVAR(1)
 Sof(C2A)=Sof(H2AA)=Sof(H2AB)=Sof(H2AC)=1-FVAR(2)
 Sof(C6)=Sof(H6A)=Sof(H6B)=Sof(H6C)=FVAR(2)
4.a Ternary CH refined with riding coordinates:
 C49(H49), C49(H49A)
4.b Secondary CH2 refined with riding coordinates:
 C10(H10A,H10B), C13(H13A,H13B), C18(H18A,H18B), C52(H52A,H52B), C5(H5A,H5B),
 C1A(H1AA,H1AB)
4.c Aromatic/amide H refined with riding coordinates:
 C24(H24), C32(H32), C46(H46), C55(H55), C8(H8), C66(H66)
4.d Idealised Me refined as rotating group:
 C58(H58A,H58B,H58C), C6(H6A,H6B,H6C), C2A(H2AA,H2AB,H2AC)
;

loop_
_space_group_symop_operation_xyz
'x, y, z'
'-x, y, -z+1/2'
'x+1/2, y+1/2, z'
'-x+1/2, y+1/2, -z+1/2'
'-x, -y, -z'
'x, -y, z-1/2'
'-x+1/2, -y+1/2, -z'
'x+1/2, -y+1/2, z-1/2'

loop_
_atom_site_label
_atom_site_type_symbol
_atom_site_fract_x
_atom_site_fract_y
_atom_site_fract_z
_atom_site_U_iso_or_equiv
_atom_site_adp_type
_atom_site_occupancy
_atom_site_site_symmetry_order
_atom_site_calc_flag
_atom_site_refinement_flags_posn
_atom_site_refinement_flags_adp
_atom_site_refinement_flags_occupancy
_atom_site_disorder_assembly
_atom_site_disorder_group
O4 O 0.29319(11) 0.64789(15) 0.6434(5) 0.0264(9) Uani 1 1 d . . . . .
O5 O 0.36868(11) 0.47667(16) 0.8027(5) 0.0284(9) Uani 1 1 d . . . . .
C10 C 0.4087(2) 0.7255(3) 0.2805(10) 0.0543(18) Uani 1 1 d . . . . .
H10A H 0.3873 0.7553 0.3055 0.065 Uiso 1 1 calc R . . . .
H10B H 0.3960 0.6938 0.1951 0.065 Uiso 1 1 calc R . . . .
N13 N 0.34080(12) 0.57251(18) 0.7318(5) 0.0220(9) Uani 1 1 d . . . . .
N22 N 0.10708(16) 0.6414(2) 0.4699(8) 0.0487(14) Uani 1 1 d . . . . .
C24 C 0.15775(16) 0.3098(2) 0.5935(7) 0.0278(12) Uani 1 1 d . . . . .
H24 H 0.1354 0.2851 0.6208 0.033 Uiso 1 1 calc R . . . .
C26 C 0.14969(16) 0.3687(2) 0.5026(7) 0.0261(12) Uani 1 1 d . . . . .
C32 C 0.11589(16) 0.4697(2) 0.4607(7) 0.0293(12) Uani 1 1 d . . . . .
H32 H 0.0917 0.4933 0.4567 0.035 Uiso 1 1 calc R . . . .
N36 N 0.29809(15) 0.2253(2) 0.8782(7) 0.0356(12) Uani 1 1 d . . . . .
C41 C 0.22336(15) 0.3753(2) 0.4933(6) 0.0212(11) Uani 1 1 d . . . . .
C44 C 0.13378(17) 0.6083(2) 0.4641(7) 0.0290(12) Uani 1 1 d . . . . .
C46 C 0.11414(17) 0.4081(2) 0.4961(7) 0.0312(13) Uani 1 1 d . . . . .
H46 H 0.0887 0.3905 0.5171 0.037 Uiso 1 1 calc R . . . .
C49 C 0.40755(19) 0.6273(4) 0.7373(9) 0.0502(19) Uani 1 1 d . . . . .
H49 H 0.4225 0.6579 0.8217 0.060 Uiso 0.501(10) 1 calc R . P A 1
H49A H 0.4144 0.5868 0.6834 0.060 Uiso 0.499(10) 1 calc R . P A 2
C55 C 0.19657(16) 0.2888(2) 0.6411(7) 0.0258(12) Uani 1 1 d . . . . .
H55 H 0.2005 0.2502 0.7012 0.031 Uiso 1 1 calc R . . . .
C58 C 0.4423(3) 0.7584(4) 0.1870(14) 0.091(3) Uani 1 1 d . . . . .
H58A H 0.4317 0.7708 0.0605 0.136 Uiso 1 1 calc GR . . . .
H58B H 0.4654 0.7306 0.1806 0.136 Uiso 1 1 calc GR . . . .
H58C H 0.4512 0.7946 0.2601 0.136 Uiso 1 1 calc GR . . . .
C62 C 0.27333(16) 0.3217(2) 0.6879(6) 0.0221(11) Uani 1 1 d . . . . .
C64 C 0.23135(14) 0.3242(2) 0.6017(6) 0.0198(10) Uani 1 1 d . . . . .
C68 C 0.30404(14) 0.5949(2) 0.6484(6) 0.0179(10) Uani 1 1 d . . . . .
C4 C 0.15365(16) 0.4995(2) 0.4294(6) 0.0225(11) Uani 1 1 d . . . . .
C8 C 0.30005(14) 0.3707(2) 0.6834(6) 0.0191(10) Uani 1 1 d . . . . .
H8 H 0.3271 0.3666 0.7410 0.023 Uiso 1 1 calc R . . . .
C13 C 0.3946(2) 0.6647(3) 0.5622(8) 0.0491(17) Uani 1 1 d . . . . .
H13A H 0.3791 0.6372 0.4717 0.059 Uiso 1 1 calc R . . . .
H13B H 0.3754 0.6966 0.5969 0.059 Uiso 1 1 calc R . . . .
C18 C 0.4259(2) 0.6956(5) 0.4635(11) 0.081(3) Uani 1 1 d . . . . .
H18A H 0.4468 0.6653 0.4369 0.097 Uiso 1 1 calc R . . . .
H18B H 0.4394 0.7274 0.5462 0.097 Uiso 1 1 calc R . . . .
C22 C 0.28704(16) 0.2679(2) 0.7954(7) 0.0260(12) Uani 1 1 d . . . . .
C1 C 0.16551(15) 0.5639(2) 0.4518(6) 0.0199(10) Uani 1 1 d . . . . .
C25 C 0.18358(16) 0.3968(2) 0.4464(6) 0.0224(11) Uani 1 1 d . . . . .
C27 C 0.30306(15) 0.4891(2) 0.6216(6) 0.0197(10) Uani 1 1 d . . . . .
C30 C 0.23857(15) 0.5376(2) 0.4861(6) 0.0182(10) Uani 1 1 d . . . . .
C34 C 0.25002(15) 0.4257(2) 0.4909(6) 0.0196(10) Uani 1 1 d . . . . .
C43 C 0.27984(15) 0.5405(2) 0.5723(6) 0.0193(10) Uani 1 1 d . . . . .
C48 C 0.22655(15) 0.4787(2) 0.4403(6) 0.0181(10) Uani 1 1 d . . . . .
C2 C 0.18579(16) 0.4605(2) 0.4113(6) 0.0221(11) Uani 1 1 d . . . . .
C52 C 0.37107(16) 0.6111(3) 0.8414(7) 0.0297(12) Uani 1 1 d . . . . .
H52A H 0.3808 0.5893 0.9580 0.036 Uiso 1 1 calc R . . . .
H52B H 0.3577 0.6494 0.8763 0.036 Uiso 1 1 calc R . . . .
C3 C 0.34168(15) 0.5090(2) 0.7278(6) 0.0211(11) Uani 1 1 d . . . . .
C66 C 0.20569(16) 0.5824(2) 0.4800(6) 0.0212(11) Uani 1 1 d . . . . .
H66 H 0.2120 0.6246 0.4954 0.025 Uiso 1 1 calc R . . . .
C70 C 0.28762(14) 0.4272(2) 0.5937(6) 0.0181(10) Uani 1 1 d . . . . .
C5 C 0.4368(4) 0.5812(7) 0.724(2) 0.050(2) Uani 0.501(10) 1 d . . P A 1
H5A H 0.4574 0.5973 0.6467 0.060 Uiso 0.501(10) 1 calc R . P A 1
H5B H 0.4231 0.5465 0.6550 0.060 Uiso 0.501(10) 1 calc R . P A 1
C6 C 0.4592(6) 0.5557(11) 0.902(3) 0.085(6) Uani 0.497(17) 1 d . . P A 1
H6A H 0.4829 0.5322 0.8718 0.127 Uiso 0.497(17) 1 calc GR . P A 1
H6B H 0.4410 0.5288 0.9643 0.127 Uiso 0.497(17) 1 calc GR . P A 1
H6C H 0.4683 0.5895 0.9861 0.127 Uiso 0.497(17) 1 calc GR . P A 1
C1A C 0.4472(4) 0.6423(7) 0.867(2) 0.050(2) Uani 0.499(10) 1 d . . P A 2
H1AA H 0.4694 0.6494 0.7870 0.060 Uiso 0.499(10) 1 calc R . P A 2
H1AB H 0.4428 0.6813 0.9325 0.060 Uiso 0.499(10) 1 calc R . P A 2
C2A C 0.4619(6) 0.5935(11) 1.016(3) 0.085(6) Uani 0.503(17) 1 d . . P A 2
H2AA H 0.4721 0.5576 0.9538 0.127 Uiso 0.503(17) 1 calc GR . P A 2
H2AB H 0.4392 0.5815 1.0849 0.127 Uiso 0.503(17) 1 calc GR . P A 2
H2AC H 0.4838 0.6108 1.1024 0.127 Uiso 0.503(17) 1 calc GR . P A 2

loop_
_atom_site_aniso_label
_atom_site_aniso_U_11
_atom_site_aniso_U_22
_atom_site_aniso_U_33
_atom_site_aniso_U_23
_atom_site_aniso_U_13
_atom_site_aniso_U_12
O4 0.039(2) 0.0119(18) 0.0283(19) -0.0009(14) 0.0028(16) -0.0030(15)
O5 0.026(2) 0.023(2) 0.034(2) 0.0039(16) -0.0035(16) 0.0011(16)
C10 0.061(5) 0.051(4) 0.051(4) 0.014(3) 0.006(3) -0.012(4)
N13 0.021(2) 0.019(2) 0.026(2) 0.0021(17) 0.0028(17) -0.0063(17)
N22 0.042(3) 0.038(3) 0.064(4) 0.000(3) -0.001(3) 0.011(3)
C24 0.035(3) 0.021(3) 0.026(3) -0.003(2) -0.001(2) -0.011(2)
C26 0.030(3) 0.025(3) 0.021(2) -0.003(2) -0.007(2) -0.005(2)
C32 0.028(3) 0.027(3) 0.031(3) -0.003(2) -0.005(2) 0.001(2)
N36 0.050(3) 0.016(2) 0.040(3) 0.004(2) 0.001(2) 0.000(2)
C41 0.036(3) 0.014(2) 0.014(2) -0.0045(18) 0.004(2) -0.002(2)
C44 0.035(3) 0.022(3) 0.028(3) 0.002(2) -0.005(2) 0.000(2)
C46 0.032(3) 0.026(3) 0.035(3) -0.003(2) -0.002(2) -0.011(2)
C49 0.034(3) 0.073(5) 0.041(3) 0.011(3) -0.008(3) -0.030(3)
C55 0.043(3) 0.011(2) 0.023(2) -0.0048(19) 0.000(2) -0.005(2)
C58 0.067(6) 0.105(8) 0.098(7) 0.048(6) -0.002(5) -0.028(5)
C62 0.043(3) 0.013(2) 0.011(2) -0.0037(17) 0.004(2) 0.003(2)
C64 0.026(3) 0.016(2) 0.017(2) -0.0039(18) -0.0009(19) -0.001(2)
C68 0.022(2) 0.019(3) 0.013(2) 0.0017(18) 0.0014(18) -0.003(2)
C4 0.029(3) 0.022(3) 0.014(2) -0.0003(19) -0.0061(19) 0.001(2)
C8 0.022(2) 0.012(2) 0.023(2) -0.0048(19) 0.0054(19) 0.0024(19)
C13 0.058(4) 0.051(4) 0.038(3) 0.004(3) 0.003(3) -0.017(3)
C18 0.059(5) 0.120(8) 0.061(5) 0.042(5) -0.005(4) -0.032(5)
C22 0.034(3) 0.018(3) 0.025(3) -0.008(2) 0.000(2) -0.004(2)
C1 0.026(3) 0.017(3) 0.016(2) 0.0029(18) 0.0006(19) 0.004(2)
C25 0.038(3) 0.013(2) 0.015(2) -0.0047(18) -0.004(2) 0.000(2)
C27 0.028(3) 0.018(3) 0.015(2) 0.0013(18) 0.0062(19) 0.001(2)
C30 0.031(3) 0.013(2) 0.011(2) 0.0035(17) 0.0036(19) -0.001(2)
C34 0.032(3) 0.016(2) 0.010(2) -0.0026(18) 0.0029(19) -0.001(2)
C43 0.030(3) 0.012(2) 0.016(2) 0.0011(18) 0.0039(19) -0.002(2)
C48 0.026(3) 0.017(2) 0.011(2) -0.0025(18) 0.0011(18) 0.000(2)
C2 0.036(3) 0.020(3) 0.010(2) -0.0024(18) -0.0025(19) 0.001(2)
C52 0.031(3) 0.032(3) 0.025(3) -0.004(2) -0.005(2) -0.012(2)
C3 0.028(3) 0.020(3) 0.017(2) 0.0007(19) 0.007(2) -0.002(2)
C66 0.039(3) 0.013(2) 0.011(2) 0.0024(17) -0.0013(19) 0.001(2)
C70 0.025(2) 0.015(2) 0.014(2) 0.0003(18) 0.0031(18) 0.002(2)
C5 0.026(4) 0.060(6) 0.064(6) 0.013(5) -0.002(4) -0.010(4)
C6 0.037(6) 0.107(16) 0.105(15) 0.052(10) -0.013(9) 0.006(9)
C1A 0.026(4) 0.060(6) 0.064(6) 0.013(5) -0.002(4) -0.010(4)
C2A 0.037(6) 0.107(16) 0.105(15) 0.052(10) -0.013(9) 0.006(9)

loop_
_atom_type_symbol
_atom_type_description
_atom_type_scat_dispersion_real
_atom_type_scat_dispersion_imag
_atom_type_scat_source
C C 0.0033 0.0016 'International Tables Vol C Tables 4.2.6.8 and 6.1.1.4'
H H 0.0000 0.0000 'International Tables Vol C Tables 4.2.6.8 and 6.1.1.4'
N N 0.0061 0.0033 'International Tables Vol C Tables 4.2.6.8 and 6.1.1.4'
O O 0.0106 0.0060 'International Tables Vol C Tables 4.2.6.8 and 6.1.1.4'

loop_
_geom_angle_atom_site_label_1
_geom_angle_atom_site_label_2
_geom_angle_atom_site_label_3
_geom_angle
_geom_angle_site_symmetry_1
_geom_angle_site_symmetry_3
H10A C10 H10B 108.0 . .
C58 C10 H10A 109.5 . .
C58 C10 H10B 109.5 . .
C18 C10 H10A 109.5 . .
C18 C10 H10B 109.5 . .
C18 C10 C58 110.9(6) . .
C68 N13 C52 123.1(4) . .
C68 N13 C3 111.3(4) . .
C3 N13 C52 124.6(4) . .
C26 C24 H24 119.0 . .
C55 C24 H24 119.0 . .
C55 C24 C26 122.1(5) . .
C46 C26 C24 130.4(5) . .
C25 C26 C24 114.2(5) . .
C25 C26 C46 114.0(5) . .
C46 C32 H32 119.2 . .
C46 C32 C4 121.6(5) . .
C4 C32 H32 119.2 . .
C64 C41 C25 121.9(5) . .
C64 C41 C34 123.9(4) . .
C25 C41 C34 107.9(4) . .
N22 C44 C1 176.4(6) . .
C26 C46 H46 118.7 . .
C32 C46 C26 122.5(5) . .
C32 C46 H46 118.7 . .
C13 C49 H49 102.8 . .
C13 C49 H49A 102.0 . .
C13 C49 C1A 121.8(7) . .
C52 C49 H49 102.8 . .
C52 C49 H49A 102.0 . .
C52 C49 C13 111.3(5) . .
C52 C49 C1A 114.3(7) . .
C5 C49 H49 102.8 . .
C5 C49 C13 117.7(8) . .
C5 C49 C52 116.7(7) . .
C1A C49 H49A 102.0 . .
C24 C55 H55 119.4 . .
C24 C55 C64 121.1(5) . .
C64 C55 H55 119.4 . .
C10 C58 H58A 109.5 . .
C10 C58 H58B 109.5 . .
C10 C58 H58C 109.5 . .
H58A C58 H58B 109.5 . .
H58A C58 H58C 109.5 . .
H58B C58 H58C 109.5 . .
C8 C62 C64 122.7(4) . .
C8 C62 C22 118.1(4) . .
C22 C62 C64 119.1(4) . .
C41 C64 C55 116.1(4) . .
C41 C64 C62 112.9(4) . .
C55 C64 C62 129.8(4) . .
O4 C68 N13 126.3(4) . .
O4 C68 C43 126.8(4) . .
N13 C68 C43 106.8(4) . .
C32 C4 C1 129.8(5) . .
C2 C4 C32 115.0(5) . .
C2 C4 C1 113.8(4) . .
C62 C8 H8 119.3 . .
C62 C8 C70 121.4(4) . .
C70 C8 H8 119.3 . .
C49 C13 H13A 107.4 . .
C49 C13 H13B 107.4 . .
H13A C13 H13B 107.0 . .
C18 C13 C49 119.5(6) . .
C18 C13 H13A 107.4 . .
C18 C13 H13B 107.4 . .
C10 C18 H18A 108.9 . .
C10 C18 H18B 108.9 . .
C13 C18 C10 113.2(6) . .
C13 C18 H18A 108.9 . .
C13 C18 H18B 108.9 . .
H18A C18 H18B 107.8 . .
N36 C22 C62 179.1(6) . .
C44 C1 C4 117.8(4) . .
C66 C1 C44 119.3(4) . .
C66 C1 C4 122.6(4) . .
C26 C25 C41 123.5(4) . .
C26 C25 C2 123.3(5) . .
C41 C25 C2 107.8(4) . .
C43 C27 C3 108.6(4) . .
C43 C27 C70 122.8(4) . .
C70 C27 C3 128.0(4) . .
C43 C30 C66 130.7(4) . .
C48 C30 C43 112.5(4) . .
C48 C30 C66 115.1(4) . .
C41 C34 C48 108.3(4) . .
C70 C34 C41 122.7(4) . .
C70 C34 C48 123.8(4) . .
C27 C43 C68 106.7(4) . .
C27 C43 C30 123.3(4) . .
C30 C43 C68 129.6(4) . .
C30 C48 C34 124.3(4) . .
C30 C48 C2 123.4(4) . .
C2 C48 C34 107.3(4) . .
C4 C2 C25 122.4(5) . .
C4 C2 C48 123.4(4) . .
C48 C2 C25 108.6(4) . .
N13 C52 C49 113.4(4) . .
N13 C52 H52A 108.9 . .
N13 C52 H52B 108.9 . .
C49 C52 H52A 108.9 . .
C49 C52 H52B 108.9 . .
H52A C52 H52B 107.7 . .
O5 C3 N13 125.9(4) . .
O5 C3 C27 127.6(4) . .
N13 C3 C27 106.5(4) . .
C1 C66 C30 120.6(4) . .
C1 C66 H66 119.7 . .
C30 C66 H66 119.7 . .
C8 C70 C27 131.3(4) . .
C34 C70 C8 114.9(4) . .
C34 C70 C27 112.4(4) . .
C49 C5 H5A 107.6 . .
C49 C5 H5B 107.6 . .
C49 C5 C6 119.0(15) . .
H5A C5 H5B 107.0 . .
C6 C5 H5A 107.6 . .
C6 C5 H5B 107.6 . .
C5 C6 H6A 109.5 . .
C5 C6 H6B 109.5 . .
C5 C6 H6C 109.5 . .
H6A C6 H6B 109.5 . .
H6A C6 H6C 109.5 . .
H6B C6 H6C 109.5 . .
C49 C1A H1AA 108.1 . .
C49 C1A H1AB 108.1 . .
H1AA C1A H1AB 107.3 . .
C2A C1A C49 116.8(12) . .
C2A C1A H1AA 108.1 . .
C2A C1A H1AB 108.1 . .
C1A C2A H2AA 109.5 . .
C1A C2A H2AB 109.5 . .
C1A C2A H2AC 109.5 . .
H2AA C2A H2AB 109.5 . .
H2AA C2A H2AC 109.5 . .
H2AB C2A H2AC 109.5 . .

loop_
_geom_bond_atom_site_label_1
_geom_bond_atom_site_label_2
_geom_bond_distance
_geom_bond_site_symmetry_2
O4 C68 1.211(6) .
O5 C3 1.219(6) .
C10 H10A 0.9900 .
C10 H10B 0.9900 .
C10 C58 1.534(10) .
C10 C18 1.527(9) .
N13 C68 1.387(6) .
N13 C52 1.473(6) .
N13 C3 1.387(6) .
N22 C44 1.145(7) .
C24 H24 0.9500 .
C24 C26 1.455(7) .
C24 C55 1.372(7) .
C26 C46 1.453(8) .
C26 C25 1.374(7) .
C32 H32 0.9500 .
C32 C46 1.371(7) .
C32 C4 1.445(8) .
N36 C22 1.145(6) .
C41 C64 1.373(6) .
C41 C25 1.403(7) .
C41 C34 1.411(7) .
C44 C1 1.438(7) .
C46 H46 0.9500 .
C49 H49 1.0000 .
C49 H49A 1.0000 .
C49 C13 1.526(9) .
C49 C52 1.526(8) .
C49 C5 1.404(15) .
C49 C1A 1.563(13) .
C55 H55 0.9500 .
C55 C64 1.437(7) .
C58 H58A 0.9800 .
C58 H58B 0.9800 .
C58 H58C 0.9800 .
C62 C64 1.461(7) .
C62 C8 1.389(7) .
C62 C22 1.453(7) .
C68 C43 1.502(6) .
C4 C1 1.465(7) .
C4 C2 1.377(7) .
C8 H8 0.9500 .
C8 C70 1.434(6) .
C13 H13A 0.9900 .
C13 H13B 0.9900 .
C13 C18 1.477(9) .
C18 H18A 0.9900 .
C18 H18B 0.9900 .
C1 C66 1.382(7) .
C25 C2 1.418(7) .
C27 C43 1.385(7) .
C27 C3 1.483(7) .
C27 C70 1.452(6) .
C30 C43 1.440(7) .
C30 C48 1.376(6) .
C30 C66 1.458(7) .
C34 C48 1.419(6) .
C34 C70 1.379(7) .
C48 C2 1.399(7) .
C52 H52A 0.9900 .
C52 H52B 0.9900 .
C66 H66 0.9500 .
C5 H5A 0.9900 .
C5 H5B 0.9900 .
C5 C6 1.52(2) .
C6 H6A 0.9800 .
C6 H6B 0.9800 .
C6 H6C 0.9800 .
C1A H1AA 0.9900 .
C1A H1AB 0.9900 .
C1A C2A 1.55(2) .
C2A H2AA 0.9800 .
C2A H2AB 0.9800 .
C2A H2AC 0.9800 .

loop_
_geom_torsion_atom_site_label_1
_geom_torsion_atom_site_label_2
_geom_torsion_atom_site_label_3
_geom_torsion_atom_site_label_4
_geom_torsion
_geom_torsion_site_symmetry_1
_geom_torsion_site_symmetry_2
_geom_torsion_site_symmetry_3
_geom_torsion_site_symmetry_4
O4 C68 C43 C27 -175.6(5) . . . .
O4 C68 C43 C30 -3.4(8) . . . .
N13 C68 C43 C27 2.3(5) . . . .
N13 C68 C43 C30 174.5(4) . . . .
C24 C26 C46 C32 157.3(5) . . . .
C24 C26 C25 C41 -8.2(7) . . . .
C24 C26 C25 C2 -159.1(4) . . . .
C24 C55 C64 C41 -8.3(7) . . . .
C24 C55 C64 C62 158.0(5) . . . .
C26 C24 C55 C64 -0.4(7) . . . .
C26 C25 C2 C4 -0.6(7) . . . .
C26 C25 C2 C48 153.6(4) . . . .
C32 C4 C1 C44 -16.5(7) . . . .
C32 C4 C1 C66 156.9(5) . . . .
C32 C4 C2 C25 -8.4(6) . . . .
C32 C4 C2 C48 -158.7(4) . . . .
C41 C25 C2 C4 -155.4(4) . . . .
C41 C25 C2 C48 -1.3(5) . . . .
C41 C34 C48 C30 155.6(4) . . . .
C41 C34 C48 C2 -0.2(5) . . . .
C41 C34 C70 C8 8.1(6) . . . .
C41 C34 C70 C27 -159.8(4) . . . .
C44 C1 C66 C30 174.1(4) . . . .
C46 C26 C25 C41 159.8(4) . . . .
C46 C26 C25 C2 8.8(7) . . . .
C46 C32 C4 C1 -157.0(5) . . . .
C46 C32 C4 C2 8.9(7) . . . .
C49 C13 C18 C10 173.9(7) . . . .
C55 C24 C26 C46 -156.9(5) . . . .
C55 C24 C26 C25 8.5(7) . . . .
C58 C10 C18 C13 178.4(8) . . . .
C62 C8 C70 C27 155.8(5) . . . .
C62 C8 C70 C34 -9.2(6) . . . .
C64 C41 C25 C26 -0.5(7) . . . .
C64 C41 C25 C2 154.3(4) . . . .
C64 C41 C34 C48 -153.0(4) . . . .
C64 C41 C34 C70 2.4(7) . . . .
C64 C62 C8 C70 0.4(7) . . . .
C68 N13 C52 C49 -104.3(6) . . . .
C68 N13 C3 O5 -174.1(5) . . . .
C68 N13 C3 C27 3.9(5) . . . .
C4 C32 C46 C26 -0.6(8) . . . .
C4 C1 C66 C30 0.8(7) . . . .
C8 C62 C64 C41 9.5(6) . . . .
C8 C62 C64 C55 -157.1(5) . . . .
C13 C49 C52 N13 62.4(7) . . . .
C13 C49 C5 C6 162.6(12) . . . .
C13 C49 C1A C2A -167.6(14) . . . .
C22 C62 C64 C41 -175.5(4) . . . .
C22 C62 C64 C55 17.9(7) . . . .
C22 C62 C8 C70 -174.7(4) . . . .
C1 C4 C2 C25 159.8(4) . . . .
C1 C4 C2 C48 9.4(6) . . . .
C25 C26 C46 C32 -8.1(7) . . . .
C25 C41 C64 C55 8.9(6) . . . .
C25 C41 C64 C62 -159.7(4) . . . .
C25 C41 C34 C48 -0.6(5) . . . .
C25 C41 C34 C70 154.8(4) . . . .
C30 C48 C2 C4 -1.3(7) . . . .
C30 C48 C2 C25 -155.2(4) . . . .
C34 C41 C64 C55 157.7(4) . . . .
C34 C41 C64 C62 -10.9(7) . . . .
C34 C41 C25 C26 -153.6(5) . . . .
C34 C41 C25 C2 1.1(5) . . . .
C34 C48 C2 C4 154.8(4) . . . .
C34 C48 C2 C25 0.9(5) . . . .
C43 C27 C3 O5 175.7(5) . . . .
C43 C27 C3 N13 -2.3(5) . . . .
C43 C27 C70 C8 -156.9(5) . . . .
C43 C27 C70 C34 8.4(6) . . . .
C43 C30 C48 C34 7.0(6) . . . .
C43 C30 C48 C2 159.1(4) . . . .
C43 C30 C66 C1 -156.0(5) . . . .
C48 C30 C43 C68 -177.7(4) . . . .
C48 C30 C43 C27 -6.6(6) . . . .
C48 C30 C66 C1 7.4(6) . . . .
C48 C34 C70 C8 159.7(4) . . . .
C48 C34 C70 C27 -8.2(6) . . . .
C2 C4 C1 C44 177.5(4) . . . .
C2 C4 C1 C66 -9.1(6) . . . .
C52 N13 C68 O4 5.1(7) . . . .
C52 N13 C68 C43 -172.8(4) . . . .
C52 N13 C3 O5 -5.4(8) . . . .
C52 N13 C3 C27 172.6(4) . . . .
C52 C49 C13 C18 167.6(7) . . . .
C52 C49 C5 C6 -61.2(15) . . . .
C52 C49 C1A C2A 54.1(17) . . . .
C3 N13 C68 O4 174.0(4) . . . .
C3 N13 C68 C43 -3.9(5) . . . .
C3 N13 C52 C49 88.3(6) . . . .
C3 C27 C43 C68 0.0(5) . . . .
C3 C27 C43 C30 -172.8(4) . . . .
C3 C27 C70 C8 13.1(8) . . . .
C3 C27 C70 C34 178.5(4) . . . .
C66 C30 C43 C68 -14.0(8) . . . .
C66 C30 C43 C27 157.1(5) . . . .
C66 C30 C48 C34 -159.5(4) . . . .
C66 C30 C48 C2 -7.4(6) . . . .
C70 C27 C43 C68 171.8(4) . . . .
C70 C27 C43 C30 -1.1(7) . . . .
C70 C27 C3 O5 4.5(8) . . . .
C70 C27 C3 N13 -173.5(4) . . . .
C70 C34 C48 C30 0.6(7) . . . .
C70 C34 C48 C2 -155.3(4) . . . .
C5 C49 C13 C18 -53.9(11) . . . .
C5 C49 C52 N13 -76.5(9) . . . .
C5 C49 C1A C2A -56.9(16) . . . .
C1A C49 C13 C18 28.1(13) . . . .
C1A C49 C52 N13 -155.0(8) . . . .
C1A C49 C5 C6 46.5(14) . . . .

loop_
_smtbx_masks_void_nr
_smtbx_masks_void_average_x
_smtbx_masks_void_average_y
_smtbx_masks_void_average_z
_smtbx_masks_void_volume
_smtbx_masks_void_count_electrons
1 0.000 0.500 -0.073 332.5 0.0
2 0.500 0.000 -0.281 332.5 0.0
